data_7119926
loop_
_publ_author_name
'Reiners, Matthias'
'Baabe, Dirk'
'Zaretzke, Marc-Kevin'
'Freytag, Matthias'
'Walter, Marc D.'

_publ_section_title
;
 Reversible dinitrogen binding to [Cp&#x2032;Fe(NHC)] associated with an
 N2-induced spin state change
;
_journal_name_full 'Chem. Commun.'
_journal_paper_doi 10.1039/C7CC01535F
_journal_year 2017
_chemical_formula_sum 'C28 H49 Fe N2'
_chemical_formula_weight 469.54
_chemical_name_systematic
; 
 ? 
;
_space_group_IT_number 14
_symmetry_cell_setting monoclinic
_symmetry_space_group_name_Hall '-P 2ybc'
_symmetry_space_group_name_H-M 'P 1 21/c 1'
_atom_sites_solution_hydrogens geom
_atom_sites_solution_primary direct
_atom_sites_solution_secondary difmap
_audit_creation_method SHELXL-97
_audit_update_record
;
2017-02-23 deposited with the CCDC.
2017-04-03 downloaded from the CCDC.
;
_cell_angle_alpha 90.00
_cell_angle_beta 106.186(2)
_cell_angle_gamma 90.00
_cell_formula_units_Z 4
_cell_length_a 9.4338(2)
_cell_length_b 32.7254(8)
_cell_length_c 9.2738(2)
_cell_measurement_reflns_used 25327
_cell_measurement_temperature 100(2)
_cell_measurement_theta_max 75.4700
_cell_measurement_theta_min 4.8730
_cell_volume 2749.57(11)
_computing_cell_refinement 'CrysAlisPro 1.171.38.43c (Rigaku OD, 2015)'
_computing_data_collection 'CrysAlisPro 1.171.38.43c (Rigaku OD, 2015)'
_computing_data_reduction 'CrysAlisPro 1.171.38.43c (Rigaku OD, 2015)'
_computing_molecular_graphics 'Bruker XP'
_computing_publication_material SHELXL-97
_computing_structure_refinement 'SHELXL-97 (Sheldrick, 1997)'
_computing_structure_solution 'SHELXS-97 (Sheldrick, 1990)'
_diffrn_ambient_temperature 100(2)
_diffrn_detector_area_resol_mean 10.3543
_diffrn_measured_fraction_theta_full 0.999
_diffrn_measured_fraction_theta_max 0.993
_diffrn_measurement_device_type 'Oxford Diffraction Xcalibur, Atlas, Nova'
_diffrn_measurement_method '\w scans'
_diffrn_radiation_monochromator mirror
_diffrn_radiation_type 'Cu K\a'
_diffrn_radiation_wavelength 1.54184
_diffrn_reflns_av_R_equivalents 0.0647
_diffrn_reflns_av_sigmaI/netI 0.0248
_diffrn_reflns_limit_h_max 11
_diffrn_reflns_limit_h_min -11
_diffrn_reflns_limit_k_max 40
_diffrn_reflns_limit_k_min -41
_diffrn_reflns_limit_l_max 11
_diffrn_reflns_limit_l_min -11
_diffrn_reflns_number 56406
_diffrn_reflns_theta_full 75.00
_diffrn_reflns_theta_max 76.34
_diffrn_reflns_theta_min 4.88
_diffrn_source 'micro-focus sealed X-ray tube'
_exptl_absorpt_coefficient_mu 4.495
_exptl_absorpt_correction_T_max 1.00000
_exptl_absorpt_correction_T_min 0.71130
_exptl_absorpt_correction_type multi-scan
_exptl_absorpt_process_details
; 
CrysAlisPro 1.171.38.43c (Rigaku Oxford Diffraction, 2015) 
Empirical absorption correction using spherical harmonics, 
 implemented in SCALE3 ABSPACK scaling algorithm. 
;
_exptl_crystal_colour green
_exptl_crystal_density_diffrn 1.134
_exptl_crystal_density_method 'not measured'
_exptl_crystal_description irregular
_exptl_crystal_F_000 1028
_exptl_crystal_size_max 0.25
_exptl_crystal_size_mid 0.25
_exptl_crystal_size_min 0.12
_refine_diff_density_max 2.385
_refine_diff_density_min -1.198
_refine_diff_density_rms 0.070
_refine_ls_extinction_method none
_refine_ls_goodness_of_fit_ref 1.024
_refine_ls_hydrogen_treatment constr
_refine_ls_matrix_type full
_refine_ls_number_parameters 295
_refine_ls_number_reflns 5722
_refine_ls_number_restraints 0
_refine_ls_restrained_S_all 1.024
_refine_ls_R_factor_all 0.0822
_refine_ls_R_factor_gt 0.0769
_refine_ls_shift/su_max 0.001
_refine_ls_shift/su_mean 0.000
_refine_ls_structure_factor_coef Fsqd
_refine_ls_weighting_details 'calc w=1/[\s^2^(Fo^2^)+(0.0805P)^2^+5.8048P] where P=(Fo^2^+2Fc^2^)/3'
_refine_ls_weighting_scheme calc
_refine_ls_wR_factor_gt 0.1900
_refine_ls_wR_factor_ref 0.1944
_reflns_number_gt 5167
_reflns_number_total 5722
_reflns_threshold_expression >2sigma(I)
_cod_data_source_file c7cc01535f2.cif
_cod_data_source_block mr83fr
_cod_original_sg_symbol_H-M 'P 21/c'
_cod_database_code 7119926

loop_
_symmetry_equiv_pos_as_xyz
'x, y, z'
'-x, y+1/2, -z+1/2'
'-x, -y, -z'
'x, -y-1/2, z-1/2'

loop_
_atom_site_label
_atom_site_type_symbol
_atom_site_fract_x
_atom_site_fract_y
_atom_site_fract_z
_atom_site_U_iso_or_equiv
_atom_site_adp_type
_atom_site_occupancy
_atom_site_symmetry_multiplicity
_atom_site_calc_flag
_atom_site_refinement_flags
Fe Fe 0.50786(6) 0.86558(2) 0.84259(6) 0.0434(2) Uani 1 1 d .
N1 N 0.2192(3) 0.84864(8) 0.6043(3) 0.0362(6) Uani 1 1 d .
N2 N 0.2576(3) 0.91268(8) 0.6317(3) 0.0367(6) Uani 1 1 d .
C1 C 0.7383(3) 0.88287(11) 0.9551(3) 0.0351(7) Uani 1 1 d .
C2 C 0.7167(3) 0.83885(11) 0.9559(4) 0.0348(7) Uani 1 1 d .
C3 C 0.6171(3) 0.83178(10) 1.0457(3) 0.0339(7) Uani 1 1 d .
H3 H 0.5840 0.8056 1.0667 0.041 Uiso 1 1 calc R
C4 C 0.5751(3) 0.86924(11) 1.0985(4) 0.0333(7) Uani 1 1 d .
C5 C 0.6504(3) 0.90003(11) 1.0439(3) 0.0346(7) Uani 1 1 d .
H5 H 0.6439 0.9284 1.0631 0.041 Uiso 1 1 calc R
C6 C 0.8395(4) 0.91023(12) 0.8918(4) 0.0438(8) Uani 1 1 d .
C7 C 0.8338(5) 0.95407(13) 0.9435(5) 0.0590(11) Uani 1 1 d .
H7A H 0.8612 0.9549 1.0535 0.088 Uiso 1 1 calc R
H7B H 0.7335 0.9648 0.9032 0.088 Uiso 1 1 calc R
H7C H 0.9029 0.9708 0.9072 0.088 Uiso 1 1 calc R
C8 C 0.7929(5) 0.91153(14) 0.7184(5) 0.0569(10) Uani 1 1 d .
H8A H 0.6948 0.9239 0.6824 0.085 Uiso 1 1 calc R
H8B H 0.7901 0.8837 0.6790 0.085 Uiso 1 1 calc R
H8C H 0.8643 0.9278 0.6839 0.085 Uiso 1 1 calc R
C9 C 1.0006(4) 0.89619(16) 0.9488(5) 0.0595(11) Uani 1 1 d .
H9A H 1.0639 0.9151 0.9130 0.089 Uiso 1 1 calc R
H9B H 1.0102 0.8687 0.9109 0.089 Uiso 1 1 calc R
H9C H 1.0307 0.8958 1.0588 0.089 Uiso 1 1 calc R
C10 C 0.7907(4) 0.80218(12) 0.9017(4) 0.0424(8) Uani 1 1 d .
C11 C 0.8184(5) 0.80839(14) 0.7482(4) 0.0534(10) Uani 1 1 d .
H11A H 0.8919 0.8300 0.7554 0.080 Uiso 1 1 calc R
H11B H 0.7260 0.8162 0.6746 0.080 Uiso 1 1 calc R
H11C H 0.8552 0.7829 0.7164 0.080 Uiso 1 1 calc R
C12 C 0.9383(4) 0.79190(13) 1.0198(5) 0.0507(9) Uani 1 1 d .
H12A H 0.9845 0.7684 0.9853 0.076 Uiso 1 1 calc R
H12B H 0.9191 0.7852 1.1157 0.076 Uiso 1 1 calc R
H12C H 1.0045 0.8155 1.0331 0.076 Uiso 1 1 calc R
C13 C 0.6947(5) 0.76339(12) 0.8893(5) 0.0533(10) Uani 1 1 d .
H13A H 0.5975 0.7684 0.8188 0.080 Uiso 1 1 calc R
H13B H 0.6829 0.7566 0.9883 0.080 Uiso 1 1 calc R
H13C H 0.7427 0.7406 0.8530 0.080 Uiso 1 1 calc R
C14 C 0.4766(4) 0.87469(11) 1.2014(4) 0.0371(7) Uani 1 1 d .
C15 C 0.4064(5) 0.91740(14) 1.1834(5) 0.0586(11) Uani 1 1 d .
H15A H 0.4841 0.9381 1.2131 0.088 Uiso 1 1 calc R
H15B H 0.3397 0.9197 1.2472 0.088 Uiso 1 1 calc R
H15C H 0.3506 0.9217 1.0783 0.088 Uiso 1 1 calc R
C16 C 0.3520(4) 0.84337(14) 1.1660(5) 0.0519(10) Uani 1 1 d .
H16A H 0.2938 0.8463 1.0610 0.078 Uiso 1 1 calc R
H16B H 0.2882 0.8479 1.2317 0.078 Uiso 1 1 calc R
H16C H 0.3937 0.8158 1.1825 0.078 Uiso 1 1 calc R
C17 C 0.5693(5) 0.86920(17) 1.3641(4) 0.0621(13) Uani 1 1 d .
H17A H 0.6163 0.8422 1.3760 0.093 Uiso 1 1 calc R
H17B H 0.5056 0.8714 1.4311 0.093 Uiso 1 1 calc R
H17C H 0.6455 0.8904 1.3895 0.093 Uiso 1 1 calc R
C18 C 0.3159(3) 0.87626(10) 0.6865(4) 0.0322(6) Uani 1 1 d .
C19 C 0.1029(4) 0.86771(13) 0.5005(4) 0.0447(9) Uani 1 1 d .
C20 C 0.1275(4) 0.90807(12) 0.5175(4) 0.0448(9) Uani 1 1 d .
C21 C 0.2348(6) 0.80385(12) 0.6133(6) 0.0639(12) Uani 1 1 d .
H21 H 0.1416 0.7937 0.5415 0.077 Uiso 1 1 calc R
C22 C 0.2291(6) 0.78717(12) 0.7584(5) 0.0614(12) Uani 1 1 d .
H22A H 0.3178 0.7955 0.8365 0.092 Uiso 1 1 calc R
H22B H 0.2244 0.7573 0.7526 0.092 Uiso 1 1 calc R
H22C H 0.1414 0.7976 0.7831 0.092 Uiso 1 1 calc R
C23 C 0.3508(6) 0.78885(13) 0.5500(5) 0.0642(13) Uani 1 1 d .
H23A H 0.4469 0.7989 0.6104 0.096 Uiso 1 1 calc R
H23B H 0.3324 0.7987 0.4466 0.096 Uiso 1 1 calc R
H23C H 0.3509 0.7589 0.5504 0.096 Uiso 1 1 calc R
C24 C -0.0215(5) 0.84570(18) 0.3924(5) 0.0701(14) Uani 1 1 d .
H24A H -0.0876 0.8656 0.3284 0.105 Uiso 1 1 calc R
H24B H -0.0765 0.8298 0.4483 0.105 Uiso 1 1 calc R
H24C H 0.0183 0.8273 0.3298 0.105 Uiso 1 1 calc R
C25 C 0.0365(6) 0.94258(18) 0.4338(6) 0.0797(17) Uani 1 1 d .
H25A H -0.0520 0.9316 0.3618 0.119 Uiso 1 1 calc R
H25B H 0.0946 0.9581 0.3799 0.119 Uiso 1 1 calc R
H25C H 0.0073 0.9606 0.5049 0.119 Uiso 1 1 calc R
C26 C 0.3389(5) 0.95042(11) 0.6969(5) 0.0510(10) Uani 1 1 d .
H26 H 0.4278 0.9411 0.7768 0.061 Uiso 1 1 calc R
C27 C 0.2513(6) 0.97672(12) 0.7741(5) 0.0570(11) Uani 1 1 d .
H27A H 0.1631 0.9870 0.6999 0.086 Uiso 1 1 calc R
H27B H 0.3121 0.9998 0.8231 0.086 Uiso 1 1 calc R
H27C H 0.2217 0.9605 0.8497 0.086 Uiso 1 1 calc R
C28 C 0.3956(7) 0.97279(14) 0.5833(6) 0.0716(15) Uani 1 1 d .
H28A H 0.4504 0.9538 0.5370 0.107 Uiso 1 1 calc R
H28B H 0.4611 0.9949 0.6329 0.107 Uiso 1 1 calc R
H28C H 0.3124 0.9843 0.5056 0.107 Uiso 1 1 calc R

loop_
_atom_site_aniso_label
_atom_site_aniso_U_11
_atom_site_aniso_U_22
_atom_site_aniso_U_33
_atom_site_aniso_U_23
_atom_site_aniso_U_13
_atom_site_aniso_U_12
Fe 0.0293(3) 0.0627(4) 0.0312(3) -0.0095(2) -0.0033(2) 0.0062(2)
N1 0.0364(15) 0.0294(13) 0.0375(15) 0.0020(11) 0.0014(12) -0.0032(11)
N2 0.0390(15) 0.0279(13) 0.0451(16) 0.0016(11) 0.0148(12) 0.0001(11)
C1 0.0258(15) 0.053(2) 0.0255(14) -0.0050(13) 0.0048(12) -0.0043(13)
C2 0.0251(14) 0.0470(18) 0.0293(15) -0.0054(13) 0.0025(12) 0.0025(13)
C3 0.0283(15) 0.0423(17) 0.0281(15) -0.0020(13) 0.0029(12) -0.0017(13)
C4 0.0250(14) 0.0474(18) 0.0259(15) -0.0059(13) 0.0043(12) -0.0048(13)
C5 0.0288(15) 0.0447(18) 0.0281(15) -0.0093(13) 0.0045(12) -0.0061(13)
C6 0.0356(18) 0.060(2) 0.0382(18) -0.0010(16) 0.0137(15) -0.0069(16)
C7 0.061(3) 0.057(2) 0.064(3) -0.002(2) 0.026(2) -0.020(2)
C8 0.067(3) 0.065(3) 0.043(2) 0.0065(18) 0.022(2) 0.003(2)
C9 0.037(2) 0.076(3) 0.066(3) 0.004(2) 0.0151(19) -0.012(2)
C10 0.0340(17) 0.053(2) 0.0375(18) -0.0089(15) 0.0052(14) 0.0067(15)
C11 0.056(2) 0.064(3) 0.041(2) -0.0127(18) 0.0143(18) 0.0072(19)
C12 0.038(2) 0.058(2) 0.051(2) -0.0053(18) 0.0054(17) 0.0118(17)
C13 0.050(2) 0.044(2) 0.061(2) -0.0098(18) 0.0069(19) 0.0091(17)
C14 0.0318(16) 0.0487(19) 0.0312(16) -0.0082(14) 0.0096(13) -0.0049(14)
C15 0.058(2) 0.063(3) 0.066(3) -0.010(2) 0.037(2) 0.000(2)
C16 0.039(2) 0.070(3) 0.052(2) -0.0117(19) 0.0211(17) -0.0155(18)
C17 0.042(2) 0.116(4) 0.0303(19) -0.010(2) 0.0125(16) -0.007(2)
C18 0.0286(15) 0.0353(16) 0.0296(15) -0.0005(12) 0.0030(12) -0.0009(12)
C19 0.0282(16) 0.068(2) 0.0320(17) 0.0019(16) -0.0020(14) -0.0024(16)
C20 0.0407(19) 0.051(2) 0.0415(19) 0.0149(16) 0.0099(15) 0.0153(16)
C21 0.080(3) 0.0296(19) 0.084(3) 0.0060(19) 0.025(3) -0.0032(19)
C22 0.084(3) 0.038(2) 0.065(3) 0.0134(19) 0.026(2) 0.002(2)
C23 0.105(4) 0.045(2) 0.041(2) -0.0040(17) 0.018(2) 0.019(2)
C24 0.044(2) 0.100(4) 0.055(3) -0.014(3) -0.005(2) -0.015(2)
C25 0.075(3) 0.095(4) 0.071(3) 0.045(3) 0.022(3) 0.046(3)
C26 0.068(3) 0.0324(18) 0.064(2) -0.0050(16) 0.037(2) -0.0076(17)
C27 0.084(3) 0.0337(19) 0.068(3) -0.0007(18) 0.044(2) 0.0051(19)
C28 0.106(4) 0.046(2) 0.086(3) -0.009(2) 0.065(3) -0.021(2)

loop_
_atom_type_symbol
_atom_type_description
_atom_type_scat_dispersion_real
_atom_type_scat_dispersion_imag
_atom_type_scat_source
C C 0.0181 0.0091 'International Tables Vol C Tables 4.2.6.8 and 6.1.1.4'
H H 0.0000 0.0000 'International Tables Vol C Tables 4.2.6.8 and 6.1.1.4'
N N 0.0311 0.0180 'International Tables Vol C Tables 4.2.6.8 and 6.1.1.4'
Fe Fe -1.1336 3.1974 'International Tables Vol C Tables 4.2.6.8 and 6.1.1.4'

loop_
_geom_angle_atom_site_label_1
_geom_angle_atom_site_label_2
_geom_angle_atom_site_label_3
_geom_angle
C18 Fe C2 160.88(13)
C18 Fe C3 145.60(13)
C2 Fe C3 38.80(12)
C18 Fe C1 150.16(14)
C2 Fe C1 39.05(13)
C3 Fe C1 63.60(12)
C18 Fe C5 135.54(13)
C2 Fe C5 63.08(12)
C3 Fe C5 60.85(13)
C1 Fe C5 37.36(12)
C18 Fe C4 132.35(13)
C2 Fe C4 63.92(12)
C3 Fe C4 36.94(12)
C1 Fe C4 62.83(11)
C5 Fe C4 35.96(12)
C18 N1 C19 111.5(3)
C18 N1 C21 126.1(3)
C19 N1 C21 122.2(3)
C18 N2 C20 111.8(3)
C18 N2 C26 118.0(3)
C20 N2 C26 130.2(3)
C5 C1 C2 106.2(3)
C5 C1 C6 120.7(3)
C2 C1 C6 132.9(3)
C5 C1 Fe 73.78(18)
C2 C1 Fe 68.13(17)
C6 C1 Fe 127.1(2)
C3 C2 C1 106.1(3)
C3 C2 C10 119.5(3)
C1 C2 C10 133.8(3)
C3 C2 Fe 71.95(18)
C1 C2 Fe 72.83(18)
C10 C2 Fe 126.6(2)
C4 C3 C2 110.6(3)
C4 C3 Fe 75.47(19)
C2 C3 Fe 69.25(18)
C5 C4 C3 106.1(3)
C5 C4 C14 127.0(3)
C3 C4 C14 126.8(3)
C5 C4 Fe 71.62(18)
C3 C4 Fe 67.59(18)
C14 C4 Fe 128.2(2)
C4 C5 C1 110.9(3)
C4 C5 Fe 72.42(18)
C1 C5 Fe 68.86(17)
C7 C6 C9 107.1(4)
C7 C6 C1 110.4(3)
C9 C6 C1 110.8(3)
C7 C6 C8 106.1(3)
C9 C6 C8 109.5(3)
C1 C6 C8 112.7(3)
C11 C10 C2 114.2(3)
C11 C10 C13 106.8(3)
C2 C10 C13 110.7(3)
C11 C10 C12 109.5(3)
C2 C10 C12 109.8(3)
C13 C10 C12 105.5(3)
C4 C14 C16 110.9(3)
C4 C14 C17 108.9(3)
C16 C14 C17 109.2(3)
C4 C14 C15 111.1(3)
C16 C14 C15 107.8(3)
C17 C14 C15 109.0(3)
N2 C18 N1 103.7(3)
N2 C18 Fe 128.0(2)
N1 C18 Fe 128.2(2)
C20 C19 N1 106.5(3)
C20 C19 C24 128.9(4)
N1 C19 C24 124.6(4)
C19 C20 N2 106.5(3)
C19 C20 C25 128.7(4)
N2 C20 C25 124.8(4)
C23 C21 C22 117.8(4)
C23 C21 N1 112.6(4)
C22 C21 N1 113.2(4)
N2 C26 C28 111.3(3)
N2 C26 C27 112.3(3)
C28 C26 C27 114.0(4)

loop_
_geom_bond_atom_site_label_1
_geom_bond_atom_site_label_2
_geom_bond_distance
Fe C18 2.009(3)
Fe C2 2.144(3)
Fe C3 2.180(3)
Fe C1 2.207(3)
Fe C5 2.272(3)
Fe C4 2.282(3)
N1 C18 1.358(4)
N1 C19 1.389(4)
N1 C21 1.473(5)
N2 C18 1.351(4)
N2 C20 1.388(5)
N2 C26 1.490(5)
C1 C5 1.436(5)
C1 C2 1.455(5)
C1 C6 1.539(5)
C2 C3 1.437(5)
C2 C10 1.542(5)
C3 C4 1.417(5)
C4 C5 1.406(5)
C4 C14 1.517(4)
C6 C7 1.518(6)
C6 C9 1.534(6)
C6 C8 1.545(5)
C10 C11 1.531(5)
C10 C13 1.545(6)
C10 C12 1.549(5)
C14 C16 1.525(5)
C14 C17 1.529(5)
C14 C15 1.536(6)
C19 C20 1.343(6)
C19 C24 1.499(5)
C20 C25 1.498(5)
C21 C23 1.464(7)
C21 C22 1.467(6)
C26 C28 1.499(5)
C26 C27 1.505(5)

loop_
_geom_torsion_atom_site_label_1
_geom_torsion_atom_site_label_2
_geom_torsion_atom_site_label_3
_geom_torsion_atom_site_label_4
_geom_torsion
C18 Fe C1 C5 94.6(3)
C2 Fe C1 C5 -115.5(3)
C3 Fe C1 C5 -75.8(2)
C4 Fe C1 C5 -34.2(2)
C18 Fe C1 C2 -149.9(3)
C3 Fe C1 C2 39.72(18)
C5 Fe C1 C2 115.5(3)
C4 Fe C1 C2 81.3(2)
C18 Fe C1 C6 -21.8(5)
C2 Fe C1 C6 128.0(4)
C3 Fe C1 C6 167.8(3)
C5 Fe C1 C6 -116.5(4)
C4 Fe C1 C6 -150.7(3)
C5 C1 C2 C3 -0.2(3)
C6 C1 C2 C3 174.4(3)
Fe C1 C2 C3 -64.7(2)
C5 C1 C2 C10 -170.9(3)
C6 C1 C2 C10 3.7(6)
Fe C1 C2 C10 124.6(4)
C5 C1 C2 Fe 64.5(2)
C6 C1 C2 Fe -120.9(4)
C18 Fe C2 C3 -115.6(4)
C1 Fe C2 C3 114.0(3)
C5 Fe C2 C3 76.1(2)
C4 Fe C2 C3 35.76(18)
C18 Fe C2 C1 130.4(4)
C3 Fe C2 C1 -114.0(3)
C5 Fe C2 C1 -37.91(18)
C4 Fe C2 C1 -78.25(19)
C18 Fe C2 C10 -1.9(6)
C3 Fe C2 C10 113.8(4)
C1 Fe C2 C10 -132.2(4)
C5 Fe C2 C10 -170.1(4)
C4 Fe C2 C10 149.5(3)
C1 C2 C3 C4 0.7(4)
C10 C2 C3 C4 173.0(3)
Fe C2 C3 C4 -64.6(2)
C1 C2 C3 Fe 65.3(2)
C10 C2 C3 Fe -122.4(3)
C18 Fe C3 C4 -92.4(3)
C2 Fe C3 C4 119.1(3)
C1 Fe C3 C4 79.2(2)
C5 Fe C3 C4 36.82(18)
C18 Fe C3 C2 148.5(2)
C1 Fe C3 C2 -39.97(19)
C5 Fe C3 C2 -82.3(2)
C4 Fe C3 C2 -119.1(3)
C2 C3 C4 C5 -0.9(4)
Fe C3 C4 C5 -61.7(2)
C2 C3 C4 C14 -177.4(3)
Fe C3 C4 C14 121.8(3)
C2 C3 C4 Fe 60.8(2)
C18 Fe C4 C5 -112.9(2)
C2 Fe C4 C5 79.4(2)
C3 Fe C4 C5 117.0(3)
C1 Fe C4 C5 35.5(2)
C18 Fe C4 C3 130.2(2)
C2 Fe C4 C3 -37.55(19)
C1 Fe C4 C3 -81.4(2)
C5 Fe C4 C3 -117.0(3)
C18 Fe C4 C14 10.2(4)
C2 Fe C4 C14 -157.5(3)
C3 Fe C4 C14 -120.0(4)
C1 Fe C4 C14 158.6(3)
C5 Fe C4 C14 123.1(4)
C3 C4 C5 C1 0.8(4)
C14 C4 C5 C1 177.3(3)
Fe C4 C5 C1 -58.3(2)
C3 C4 C5 Fe 59.1(2)
C14 C4 C5 Fe -124.5(3)
C2 C1 C5 C4 -0.4(4)
C6 C1 C5 C4 -175.8(3)
Fe C1 C5 C4 60.4(2)
C2 C1 C5 Fe -60.7(2)
C6 C1 C5 Fe 123.9(3)
C18 Fe C5 C4 103.5(2)
C2 Fe C5 C4 -82.0(2)
C3 Fe C5 C4 -37.83(19)
C1 Fe C5 C4 -121.6(3)
C18 Fe C5 C1 -134.9(2)
C2 Fe C5 C1 39.6(2)
C3 Fe C5 C1 83.8(2)
C4 Fe C5 C1 121.6(3)
C5 C1 C6 C7 2.6(5)
C2 C1 C6 C7 -171.4(4)
Fe C1 C6 C7 94.9(4)
C5 C1 C6 C9 121.0(4)
C2 C1 C6 C9 -52.9(5)
Fe C1 C6 C9 -146.7(3)
C5 C1 C6 C8 -115.9(4)
C2 C1 C6 C8 70.1(5)
Fe C1 C6 C8 -23.6(5)
C3 C2 C10 C11 147.1(3)
C1 C2 C10 C11 -43.1(5)
Fe C2 C10 C11 58.5(4)
C3 C2 C10 C13 26.6(4)
C1 C2 C10 C13 -163.7(3)
Fe C2 C10 C13 -62.1(4)
C3 C2 C10 C12 -89.5(4)
C1 C2 C10 C12 80.3(5)
Fe C2 C10 C12 -178.1(3)
C5 C4 C14 C16 147.0(4)
C3 C4 C14 C16 -37.2(5)
Fe C4 C14 C16 51.8(4)
C5 C4 C14 C17 -92.8(4)
C3 C4 C14 C17 82.9(4)
Fe C4 C14 C17 172.0(3)
C5 C4 C14 C15 27.2(5)
C3 C4 C14 C15 -157.0(3)
Fe C4 C14 C15 -68.0(4)
C20 N2 C18 N1 -0.1(4)
C26 N2 C18 N1 -179.2(3)
C20 N2 C18 Fe 176.0(3)
C26 N2 C18 Fe -3.1(4)
C19 N1 C18 N2 -0.1(4)
C21 N1 C18 N2 176.5(4)
C19 N1 C18 Fe -176.2(3)
C21 N1 C18 Fe 0.4(5)
C2 Fe C18 N2 -135.8(4)
C3 Fe C18 N2 134.1(3)
C1 Fe C18 N2 -30.5(5)
C5 Fe C18 N2 29.2(4)
C4 Fe C18 N2 79.8(3)
C2 Fe C18 N1 39.4(6)
C3 Fe C18 N1 -50.7(4)
C1 Fe C18 N1 144.7(3)
C5 Fe C18 N1 -155.6(3)
C4 Fe C18 N1 -105.0(3)
C18 N1 C19 C20 0.2(4)
C21 N1 C19 C20 -176.5(4)
C18 N1 C19 C24 179.6(4)
C21 N1 C19 C24 2.9(6)
N1 C19 C20 N2 -0.3(4)
C24 C19 C20 N2 -179.6(4)
N1 C19 C20 C25 179.9(4)
C24 C19 C20 C25 0.6(7)
C18 N2 C20 C19 0.3(4)
C26 N2 C20 C19 179.2(3)
C18 N2 C20 C25 -179.9(4)
C26 N2 C20 C25 -1.0(6)
C18 N1 C21 C23 -71.3(5)
C19 N1 C21 C23 104.9(5)
C18 N1 C21 C22 65.4(6)
C19 N1 C21 C22 -118.4(5)
C18 N2 C26 C28 114.2(4)
C20 N2 C26 C28 -64.7(5)
C18 N2 C26 C27 -116.7(4)
C20 N2 C26 C27 64.4(5)
